data_9012498
loop_
_publ_author_name
'Skakle, J. M. S.'
'Dickson, C. L.'
'Glasser, F. P.'

_publ_section_title
;
 The crystal structures of CeSiO4 and Ca2Ce8(SiO4)6O2
;
_journal_name_full 'Powder Diffraction'
_journal_page_first 234
_journal_page_last 238
_journal_paper_doi 10.1017/S0885715600011143
_journal_volume 15
_journal_year 2000
_chemical_compound_source Synthetic
_chemical_formula_structural Ca2Ce8(SiO4)6O2
_chemical_formula_sum 'Ca1.011 Ce3.989 O13 Si3'
_space_group_IT_number 176
_symmetry_space_group_name_Hall '-P 6c'
_symmetry_space_group_name_H-M 'P 63/m'
_cell_angle_alpha 90
_cell_angle_beta 90
_cell_angle_gamma 120
_cell_length_a 9.4343
_cell_length_b 9.4343
_cell_length_c 6.8885
_cell_formula_units_Z 2
_cell_volume 530.976
_database_code_amcsd 0015319
_exptl_crystal_density_diffrn 5.577
_cod_original_formula_sum '(Ca1.011 Ce3.989) Si3 O13'
_cod_database_code 9012498
_amcsd_formula_title Ca2Ce8(SiO4)6O2

loop_
_space_group_symop_operation_xyz
x,y,z
-x+y,-x,1/2-z
x-y,x,1/2+z
y,-x+y,-z
-y,x-y,z
x,y,1/2-z
-x,-y,1/2+z
x-y,x,-z
-x+y,-x,z
-y,x-y,1/2-z
y,-x+y,1/2+z
-x,-y,-z

loop_
_atom_site_label
_atom_site_fract_x
_atom_site_fract_y
_atom_site_fract_z
_atom_site_occupancy
_atom_site_U_iso_or_equiv
Ca1 0.33333 0.66667 -0.00380 0.49800 0.05200
Ce1 0.33333 0.66667 -0.00380 0.50200 0.05200
Ce2 0.23380 -0.01080 0.25000 0.99500 0.03020
Ca2 0.23380 -0.01080 0.25000 0.00500 0.03020
Si1 0.40300 0.38000 0.25000 1.00000 0.08200
O1 0.31600 0.46700 0.25000 1.00000 0.04600
O2 0.59700 0.46700 0.25000 1.00000 0.07000
O3 0.34000 0.25200 0.07100 1.00000 0.08300
O4 0.00000 0.00000 0.25000 1.00000 0.08700

loop_
_cod_related_entry_id
_cod_related_entry_database
_cod_related_entry_code
1 AMCSD 0015319
